data_1554622
loop_
_publ_author_name
'Zhang, Yahui'
'Yang, Dawei'
'Li, Ying'
'Zhao, Xiangyu'
'Wang, Baomin'
'Qu, Jingping'

_publ_section_title
;
 Biomimetic catalytic oxidative coupling of thiols using thiolate-bridged
 dinuclear metal complexes containing iron in water under mild conditions
;
_journal_issue 22
_journal_name_full 'Catalysis Science &amp; Technology'
_journal_page_first 6492
_journal_paper_doi 10.1039/C9CY01667H
_journal_volume 9
_journal_year 2019
_chemical_formula_sum 'C30 H43 F6 Fe P Ru S4'
_chemical_formula_weight 833.77
_space_group_crystal_system monoclinic
_space_group_IT_number 14
_space_group_name_Hall '-P 2yn'
_space_group_name_H-M_alt 'P 1 21/n 1'
_atom_sites_solution_hydrogens geom
_audit_creation_method SHELXL-2014/7
_audit_update_record
;
2018-08-17 deposited with the CCDC.	2019-09-30 downloaded from the CCDC.
;
_cell_angle_alpha 90
_cell_angle_beta 99.0564(10)
_cell_angle_gamma 90
_cell_formula_units_Z 4
_cell_length_a 14.3616(6)
_cell_length_b 13.9373(6)
_cell_length_c 16.9737(7)
_cell_measurement_reflns_used 9959
_cell_measurement_temperature 223(2)
_cell_measurement_theta_max 27.49
_cell_measurement_theta_min 2.26
_cell_volume 3355.1(2)
_computing_structure_refinement 'SHELXL-2014/7 (Sheldrick, 2014)'
_diffrn_ambient_temperature 223(2)
_diffrn_measured_fraction_theta_full 0.999
_diffrn_measured_fraction_theta_max 0.999
_diffrn_measurement_device_type 'Bruker APEX-II CCD'
_diffrn_measurement_method '\f and \w scans'
_diffrn_radiation_type MoK\a
_diffrn_radiation_wavelength 0.71073
_diffrn_reflns_av_R_equivalents 0.0498
_diffrn_reflns_av_unetI/netI 0.0266
_diffrn_reflns_Laue_measured_fraction_full 0.999
_diffrn_reflns_Laue_measured_fraction_max 0.999
_diffrn_reflns_limit_h_max 17
_diffrn_reflns_limit_h_min -17
_diffrn_reflns_limit_k_max 16
_diffrn_reflns_limit_k_min -16
_diffrn_reflns_limit_l_max 20
_diffrn_reflns_limit_l_min -20
_diffrn_reflns_number 42738
_diffrn_reflns_point_group_measured_fraction_full 0.999
_diffrn_reflns_point_group_measured_fraction_max 0.999
_diffrn_reflns_theta_full 24.998
_diffrn_reflns_theta_max 24.998
_diffrn_reflns_theta_min 2.022
_exptl_absorpt_coefficient_mu 1.234
_exptl_crystal_colour black
_exptl_crystal_density_diffrn 1.651
_exptl_crystal_description block
_exptl_crystal_F_000 1704
_exptl_crystal_size_max 0.290
_exptl_crystal_size_mid 0.210
_exptl_crystal_size_min 0.170
_exptl_transmission_factor_max 0.876
_exptl_transmission_factor_min 0.825
_refine_diff_density_max 3.471
_refine_diff_density_min -3.105
_refine_diff_density_rms 0.114
_refine_ls_extinction_method none
_refine_ls_goodness_of_fit_ref 1.089
_refine_ls_hydrogen_treatment constr
_refine_ls_matrix_type full
_refine_ls_number_parameters 376
_refine_ls_number_reflns 5908
_refine_ls_number_restraints 0
_refine_ls_restrained_S_all 1.089
_refine_ls_R_factor_all 0.0559
_refine_ls_R_factor_gt 0.0509
_refine_ls_shift/su_max 0.001
_refine_ls_shift/su_mean 0.000
_refine_ls_structure_factor_coef Fsqd
_refine_ls_weighting_details 'w=1/[\s^2^(Fo^2^)+(0.0658P)^2^+14.2067P] where P=(Fo^2^+2Fc^2^)/3'
_refine_ls_weighting_scheme calc
_refine_ls_wR_factor_gt 0.1336
_refine_ls_wR_factor_ref 0.1377
_reflns_Friedel_coverage 0.000
_reflns_number_gt 5394
_reflns_number_total 5908
_reflns_threshold_expression 'I > 2\s(I)'
_cod_data_source_file c9cy01667h2.cif
_cod_data_source_block 1_CCDC2
_cod_original_sg_symbol_H-M 'P 21/n'
_cod_database_code 1554622
_shelx_shelxl_version_number 2014/7
_shelx_space_group_comment
;
The symmetry employed for this shelxl refinement is uniquely defined
by the following loop, which should always be used as a source of
symmetry information in preference to the above space-group names.
They are only intended as comments.
;
_shelx_estimated_absorpt_t_min 0.716
_shelx_estimated_absorpt_t_max 0.818

loop_
_space_group_symop_operation_xyz
'x, y, z'
'-x+1/2, y+1/2, -z+1/2'
'-x, -y, -z'
'x-1/2, -y-1/2, z-1/2'

loop_
_atom_site_label
_atom_site_type_symbol
_atom_site_fract_x
_atom_site_fract_y
_atom_site_fract_z
_atom_site_U_iso_or_equiv
_atom_site_adp_type
_atom_site_occupancy
_atom_site_site_symmetry_order
_atom_site_calc_flag
_atom_site_refinement_flags_posn
_atom_site_refinement_flags_adp
Ru1 Ru 0.73840(2) 0.15162(3) 0.07529(2) 0.02573(14) Uani 1 1 d . .
Fe1 Fe 0.82676(4) 0.23882(4) -0.04324(3) 0.02323(15) Uani 1 1 d . .
S1 S 0.71473(7) 0.30123(7) 0.01766(6) 0.02323(15) Uani 1 1 d . .
S2 S 0.88542(7) 0.12360(7) 0.04049(6) 0.02323(15) Uani 1 1 d . .
S3 S 0.92869(9) 0.34176(9) 0.02492(8) 0.0385(3) Uani 1 1 d . .
S4 S 0.79541(10) 0.21733(10) 0.20354(7) 0.0395(3) Uani 1 1 d . .
P1 P 0.73641(11) 0.67736(11) -0.08260(11) 0.0501(4) Uani 1 1 d . .
C13 C 0.5976(3) 0.1286(4) 0.1085(3) 0.0348(11) Uani 1 1 d . .
C5 C 0.9112(4) 0.2221(4) -0.1335(3) 0.0381(11) Uani 1 1 d . .
C27 C 0.8821(4) 0.1578(4) 0.3481(3) 0.0416(12) Uani 1 1 d . .
H27A H 0.8561 0.2141 0.3662 0.050 Uiso 1 1 calc R U
F5 F 0.6613(3) 0.7340(3) -0.0423(3) 0.0706(11) Uani 1 1 d . .
C19 C 0.5239(4) 0.1613(4) -0.0381(3) 0.0416(12) Uani 1 1 d . .
H19A H 0.5322 0.1374 -0.0902 0.062 Uiso 1 1 calc R U
H19B H 0.4597 0.1495 -0.0296 0.062 Uiso 1 1 calc R U
H19C H 0.5365 0.2297 -0.0353 0.062 Uiso 1 1 calc R U
C28 C 0.8658(4) 0.1357(4) 0.2674(3) 0.0348(11) Uani 1 1 d . .
F3 F 0.6978(3) 0.5793(3) -0.0538(3) 0.0819(13) Uani 1 1 d . .
C4 C 0.8397(4) 0.1508(4) -0.1451(3) 0.0366(12) Uani 1 1 d . .
C17 C 0.6655(5) 0.0333(6) 0.2360(4) 0.070(2) Uani 1 1 d . .
H17A H 0.6361 0.0845 0.2620 0.104 Uiso 1 1 calc R U
H17B H 0.6347 -0.0270 0.2439 0.104 Uiso 1 1 calc R U
H17C H 0.7317 0.0291 0.2588 0.104 Uiso 1 1 calc R U
C2 C 0.7687(5) 0.2974(5) -0.1587(3) 0.0489(15) Uani 1 1 d . .
C8 C 0.6578(6) 0.1544(8) -0.1952(4) 0.094(3) Uani 1 1 d . .
H8A H 0.6617 0.0851 -0.1906 0.140 Uiso 1 1 calc R U
H8B H 0.6094 0.1779 -0.1662 0.140 Uiso 1 1 calc R U
H8C H 0.6419 0.1720 -0.2510 0.140 Uiso 1 1 calc R U
C29 C 0.9038(4) 0.0508(4) 0.2435(3) 0.0392(12) Uani 1 1 d . .
H29A H 0.8931 0.0337 0.1893 0.047 Uiso 1 1 calc R U
C14 C 0.5905(3) 0.1112(3) 0.0246(3) 0.0316(10) Uani 1 1 d . .
C15 C 0.6488(4) 0.0303(4) 0.0134(3) 0.0384(11) Uani 1 1 d . .
C3 C 0.7520(4) 0.1984(5) -0.1607(3) 0.0441(13) Uani 1 1 d . .
C30 C 0.9571(4) -0.0089(4) 0.2981(3) 0.0422(12) Uani 1 1 d . .
H30A H 0.9819 -0.0661 0.2806 0.051 Uiso 1 1 calc R U
C22 C 0.9886(4) 0.1792(5) 0.1011(3) 0.0480(14) Uani 1 1 d . .
H22A H 1.0023 0.1452 0.1521 0.058 Uiso 1 1 calc R U
H22B H 1.0432 0.1714 0.0736 0.058 Uiso 1 1 calc R U
C21 C 0.9763(4) 0.2835(5) 0.1172(3) 0.0534(15) Uani 1 1 d . .
H21A H 1.0372 0.3121 0.1392 0.064 Uiso 1 1 calc R U
H21B H 0.9334 0.2916 0.1562 0.064 Uiso 1 1 calc R U
C12 C 0.6565(4) 0.0541(4) 0.1481(3) 0.0443(13) Uani 1 1 d . .
C1 C 0.8652(5) 0.3131(4) -0.1449(3) 0.0443(13) Uani 1 1 d . .
C26 C 0.9360(4) 0.0982(4) 0.4022(3) 0.0475(14) Uani 1 1 d . .
H26A H 0.9468 0.1150 0.4565 0.057 Uiso 1 1 calc R U
C25 C 0.9741(4) 0.0149(4) 0.3780(3) 0.0461(13) Uani 1 1 d . .
H25A H 1.0109 -0.0251 0.4152 0.055 Uiso 1 1 calc R U
C16 C 0.7494(5) -0.0925(4) 0.1049(5) 0.070(2) Uani 1 1 d . .
H16A H 0.7697 -0.1002 0.1618 0.105 Uiso 1 1 calc R U
H16B H 0.7123 -0.1478 0.0843 0.105 Uiso 1 1 calc R U
H16C H 0.8042 -0.0871 0.0783 0.105 Uiso 1 1 calc R U
C11 C 0.6901(4) -0.0028(4) 0.0898(4) 0.0434(13) Uani 1 1 d . .
F6 F 0.7763(5) 0.7722(4) -0.1111(6) 0.171(4) Uani 1 1 d . .
F4 F 0.6651(6) 0.6673(6) -0.1615(3) 0.133(2) Uani 1 1 d . .
F2 F 0.8137(4) 0.6179(4) -0.1185(5) 0.134(3) Uani 1 1 d . .
C6 C 0.9145(8) 0.4079(6) -0.1506(5) 0.096(3) Uani 1 1 d . .
H6A H 0.9821 0.3987 -0.1379 0.145 Uiso 1 1 calc R U
H6B H 0.8987 0.4330 -0.2043 0.145 Uiso 1 1 calc R U
H6C H 0.8943 0.4530 -0.1131 0.145 Uiso 1 1 calc R U
F1 F 0.8065(4) 0.6825(6) -0.0042(5) 0.161(3) Uani 1 1 d . .
C24 C 0.7671(4) 0.4023(3) 0.0795(3) 0.0403(12) Uani 1 1 d . .
H24A H 0.7217 0.4553 0.0754 0.048 Uiso 1 1 calc R U
H24B H 0.7796 0.3820 0.1355 0.048 Uiso 1 1 calc R U
C23 C 0.8564(4) 0.4371(4) 0.0552(4) 0.0513(14) Uani 1 1 d . .
H23A H 0.8928 0.4719 0.1000 0.062 Uiso 1 1 calc R U
H23B H 0.8411 0.4823 0.0109 0.062 Uiso 1 1 calc R U
C18 C 0.5457(4) 0.2025(5) 0.1487(4) 0.0566(16) Uani 1 1 d . .
H18A H 0.5644 0.1980 0.2060 0.085 Uiso 1 1 calc R U
H18B H 0.5606 0.2659 0.1308 0.085 Uiso 1 1 calc R U
H18C H 0.4784 0.1914 0.1353 0.085 Uiso 1 1 calc R U
C20 C 0.6507(5) -0.0260(4) -0.0614(4) 0.0566(16) Uani 1 1 d . .
H20A H 0.6185 0.0098 -0.1067 0.085 Uiso 1 1 calc R U
H20B H 0.7155 -0.0373 -0.0684 0.085 Uiso 1 1 calc R U
H20C H 0.6191 -0.0870 -0.0577 0.085 Uiso 1 1 calc R U
C9 C 0.8579(6) 0.0454(5) -0.1503(4) 0.069(2) Uani 1 1 d . .
H9A H 0.9249 0.0332 -0.1363 0.104 Uiso 1 1 calc R U
H9B H 0.8241 0.0113 -0.1138 0.104 Uiso 1 1 calc R U
H9C H 0.8364 0.0234 -0.2044 0.104 Uiso 1 1 calc R U
C10 C 1.0142(4) 0.2045(7) -0.1214(4) 0.072(2) Uani 1 1 d . .
H10A H 1.0474 0.2653 -0.1149 0.107 Uiso 1 1 calc R U
H10B H 1.0320 0.1657 -0.0739 0.107 Uiso 1 1 calc R U
H10C H 1.0308 0.1710 -0.1673 0.107 Uiso 1 1 calc R U
C7 C 0.6926(7) 0.3732(7) -0.1782(4) 0.094(3) Uani 1 1 d . .
H7A H 0.6311 0.3429 -0.1850 0.141 Uiso 1 1 calc R U
H7B H 0.6974 0.4193 -0.1349 0.141 Uiso 1 1 calc R U
H7C H 0.7008 0.4059 -0.2271 0.141 Uiso 1 1 calc R U

loop_
_atom_site_aniso_label
_atom_site_aniso_U_11
_atom_site_aniso_U_22
_atom_site_aniso_U_33
_atom_site_aniso_U_23
_atom_site_aniso_U_13
_atom_site_aniso_U_12
Ru1 0.0287(2) 0.0261(2) 0.0223(2) 0.00374(13) 0.00377(15) 0.00497(14)
Fe1 0.0280(3) 0.0229(3) 0.0184(3) 0.00076(17) 0.00251(19) 0.00572(19)
S1 0.0280(3) 0.0229(3) 0.0184(3) 0.00076(17) 0.00251(19) 0.00572(19)
S2 0.0280(3) 0.0229(3) 0.0184(3) 0.00076(17) 0.00251(19) 0.00572(19)
S3 0.0342(6) 0.0402(7) 0.0391(7) -0.0056(5) -0.0001(5) -0.0079(5)
S4 0.0552(8) 0.0395(7) 0.0222(6) -0.0016(5) 0.0010(5) 0.0161(6)
P1 0.0431(8) 0.0371(8) 0.0758(11) -0.0079(7) 0.0271(7) -0.0020(6)
C13 0.028(2) 0.047(3) 0.031(2) 0.008(2) 0.0087(19) 0.003(2)
C5 0.047(3) 0.048(3) 0.022(2) -0.003(2) 0.014(2) 0.004(2)
C27 0.052(3) 0.043(3) 0.028(3) -0.002(2) 0.001(2) 0.005(2)
F5 0.065(2) 0.061(2) 0.093(3) -0.008(2) 0.034(2) 0.0147(19)
C19 0.039(3) 0.047(3) 0.037(3) 0.007(2) 0.001(2) -0.002(2)
C28 0.041(3) 0.040(3) 0.024(2) 0.004(2) 0.004(2) 0.005(2)
F3 0.087(3) 0.051(2) 0.117(4) 0.009(2) 0.045(3) -0.003(2)
C4 0.057(3) 0.037(3) 0.018(2) -0.0073(19) 0.013(2) 0.003(2)
C17 0.055(4) 0.106(6) 0.049(4) 0.042(4) 0.011(3) -0.009(4)
C2 0.071(4) 0.060(4) 0.016(2) 0.014(2) 0.011(2) 0.025(3)
C8 0.072(5) 0.174(10) 0.028(3) 0.006(4) -0.010(3) -0.040(6)
C29 0.049(3) 0.044(3) 0.024(2) 0.003(2) 0.006(2) 0.011(2)
C14 0.028(2) 0.033(2) 0.034(2) 0.008(2) 0.0078(19) -0.0018(19)
C15 0.038(3) 0.028(2) 0.051(3) 0.004(2) 0.013(2) -0.006(2)
C3 0.050(3) 0.069(4) 0.012(2) -0.001(2) 0.001(2) -0.006(3)
C30 0.045(3) 0.046(3) 0.037(3) 0.007(2) 0.011(2) 0.013(2)
C22 0.028(3) 0.069(4) 0.043(3) 0.019(3) -0.006(2) 0.002(3)
C21 0.041(3) 0.075(4) 0.038(3) -0.002(3) -0.011(2) -0.010(3)
C12 0.036(3) 0.055(3) 0.041(3) 0.023(3) 0.005(2) -0.002(2)
C1 0.074(4) 0.039(3) 0.025(2) 0.008(2) 0.022(2) -0.003(3)
C26 0.057(3) 0.059(4) 0.024(2) 0.003(2) -0.004(2) 0.000(3)
C25 0.044(3) 0.057(4) 0.035(3) 0.018(3) 0.001(2) 0.008(3)
C16 0.060(4) 0.032(3) 0.113(6) 0.020(4) -0.003(4) 0.002(3)
C11 0.033(3) 0.033(3) 0.065(4) 0.018(3) 0.009(2) -0.002(2)
F6 0.155(6) 0.049(3) 0.351(12) 0.028(5) 0.164(7) -0.005(3)
F4 0.167(6) 0.172(6) 0.055(3) -0.007(3) 0.003(3) 0.005(5)
F2 0.125(5) 0.071(3) 0.240(8) -0.012(4) 0.135(5) 0.011(3)
C6 0.174(10) 0.054(4) 0.075(5) 0.007(4) 0.063(6) -0.032(5)
F1 0.085(4) 0.172(7) 0.198(8) -0.069(6) -0.062(4) 0.019(4)
C24 0.061(3) 0.022(2) 0.037(3) -0.008(2) 0.005(2) 0.004(2)
C23 0.061(4) 0.033(3) 0.059(4) -0.017(3) 0.008(3) -0.009(3)
C18 0.041(3) 0.085(5) 0.047(3) -0.010(3) 0.015(3) 0.011(3)
C20 0.070(4) 0.038(3) 0.067(4) -0.010(3) 0.027(3) -0.007(3)
C9 0.123(7) 0.042(3) 0.050(4) -0.013(3) 0.036(4) 0.007(4)
C10 0.044(3) 0.127(7) 0.049(4) -0.013(4) 0.023(3) 0.012(4)
C7 0.120(7) 0.115(7) 0.047(4) 0.041(4) 0.018(4) 0.078(6)

loop_
_atom_type_symbol
_atom_type_description
_atom_type_scat_dispersion_real
_atom_type_scat_dispersion_imag
_atom_type_scat_source
C C 0.0033 0.0016 'International Tables Vol C Tables 4.2.6.8 and 6.1.1.4'
H H 0.0000 0.0000 'International Tables Vol C Tables 4.2.6.8 and 6.1.1.4'
F F 0.0171 0.0103 'International Tables Vol C Tables 4.2.6.8 and 6.1.1.4'
P P 0.1023 0.0942 'International Tables Vol C Tables 4.2.6.8 and 6.1.1.4'
S S 0.1246 0.1234 'International Tables Vol C Tables 4.2.6.8 and 6.1.1.4'
Fe Fe 0.3463 0.8444 'International Tables Vol C Tables 4.2.6.8 and 6.1.1.4'
Ru Ru -1.2594 0.8363 'International Tables Vol C Tables 4.2.6.8 and 6.1.1.4'

loop_
_geom_angle_atom_site_label_1
_geom_angle_atom_site_label_2
_geom_angle_atom_site_label_3
_geom_angle
C13 Ru1 C14 37.64(18)
C13 Ru1 C15 62.38(19)
C14 Ru1 C15 37.05(18)
C13 Ru1 C12 37.29(19)
C14 Ru1 C12 61.24(18)
C15 Ru1 C12 60.4(2)
C13 Ru1 C11 62.0(2)
C14 Ru1 C11 61.17(18)
C15 Ru1 C11 36.1(2)
C12 Ru1 C11 36.0(2)
C13 Ru1 S1 99.20(14)
C14 Ru1 S1 89.83(12)
C15 Ru1 S1 116.15(14)
C12 Ru1 S1 135.54(15)
C11 Ru1 S1 150.46(14)
C13 Ru1 S2 161.93(15)
C14 Ru1 S2 135.18(13)
C15 Ru1 S2 103.22(13)
C12 Ru1 S2 127.32(15)
C11 Ru1 S2 99.97(14)
S1 Ru1 S2 97.12(4)
C13 Ru1 S4 91.12(14)
C14 Ru1 S4 128.13(13)
C15 Ru1 S4 142.53(14)
C12 Ru1 S4 82.36(16)
C11 Ru1 S4 109.26(16)
S1 Ru1 S4 92.66(4)
S2 Ru1 S4 95.85(4)
C13 Ru1 Fe1 141.16(13)
C14 Ru1 Fe1 109.96(12)
C15 Ru1 Fe1 106.01(13)
C12 Ru1 Fe1 166.22(16)
C11 Ru1 Fe1 131.39(16)
S1 Ru1 Fe1 50.20(3)
S2 Ru1 Fe1 50.12(3)
S4 Ru1 Fe1 110.95(4)
C5 Fe1 C4 38.9(2)
C5 Fe1 C1 39.1(2)
C4 Fe1 C1 64.3(2)
C5 Fe1 C2 64.4(2)
C4 Fe1 C2 63.7(2)
C1 Fe1 C2 37.4(2)
C5 Fe1 C3 64.2(2)
C4 Fe1 C3 38.0(2)
C1 Fe1 C3 62.9(2)
C2 Fe1 C3 37.6(2)
C5 Fe1 S2 100.44(15)
C4 Fe1 S2 91.71(14)
C1 Fe1 S2 137.74(17)
C2 Fe1 S2 154.84(17)
C3 Fe1 S2 118.68(17)
C5 Fe1 S1 157.15(15)
C4 Fe1 S1 139.22(16)
C1 Fe1 S1 118.63(16)
C2 Fe1 S1 94.00(15)
C3 Fe1 S1 103.76(16)
S2 Fe1 S1 102.41(4)
C5 Fe1 S3 92.42(16)
C4 Fe1 S3 130.47(16)
C1 Fe1 S3 82.93(16)
C2 Fe1 S3 110.71(19)
C3 Fe1 S3 145.59(16)
S2 Fe1 S3 88.93(5)
S1 Fe1 S3 88.35(5)
C5 Fe1 Ru1 147.69(15)
C4 Fe1 Ru1 115.67(14)
C1 Fe1 Ru1 168.19(17)
C2 Fe1 Ru1 131.03(18)
C3 Fe1 Ru1 109.17(15)
S2 Fe1 Ru1 53.07(3)
S1 Fe1 Ru1 52.86(3)
S3 Fe1 Ru1 103.82(4)
C24 S1 Fe1 107.69(19)
C24 S1 Ru1 115.43(17)
Fe1 S1 Ru1 76.95(4)
C22 S2 Fe1 104.15(19)
C22 S2 Ru1 118.3(2)
Fe1 S2 Ru1 76.81(4)
C21 S3 C23 103.9(3)
C21 S3 Fe1 106.8(2)
C23 S3 Fe1 105.1(2)
C28 S4 Ru1 113.11(17)
F1 P1 F6 90.4(5)
F1 P1 F4 177.4(5)
F6 P1 F4 92.0(5)
F1 P1 F5 90.0(4)
F6 P1 F5 91.2(3)
F4 P1 F5 90.9(3)
F1 P1 F3 89.2(4)
F6 P1 F3 178.7(3)
F4 P1 F3 88.4(3)
F5 P1 F3 90.1(2)
F1 P1 F2 87.4(4)
F6 P1 F2 90.6(3)
F4 P1 F2 91.6(4)
F5 P1 F2 176.9(4)
F3 P1 F2 88.1(3)
C14 C13 C12 106.6(5)
C14 C13 C18 127.4(5)
C12 C13 C18 125.6(5)
C14 C13 Ru1 72.3(3)
C12 C13 Ru1 74.3(3)
C18 C13 Ru1 124.0(4)
C4 C5 C1 107.0(5)
C4 C5 C10 126.0(6)
C1 C5 C10 126.6(6)
C4 C5 Fe1 72.1(3)
C1 C5 Fe1 72.2(3)
C10 C5 Fe1 126.3(4)
C26 C27 C28 120.8(5)
C27 C28 C29 117.7(5)
C27 C28 S4 116.9(4)
C29 C28 S4 125.4(4)
C3 C4 C5 107.6(5)
C3 C4 C9 127.5(6)
C5 C4 C9 124.4(6)
C3 C4 Fe1 72.3(3)
C5 C4 Fe1 69.0(3)
C9 C4 Fe1 130.2(4)
C1 C2 C3 108.9(5)
C1 C2 C7 126.3(7)
C3 C2 C7 124.4(7)
C1 C2 Fe1 71.0(3)
C3 C2 Fe1 72.0(3)
C7 C2 Fe1 128.4(4)
C30 C29 C28 121.2(5)
C13 C14 C15 108.2(4)
C13 C14 C19 124.6(5)
C15 C14 C19 126.7(5)
C13 C14 Ru1 70.1(3)
C15 C14 Ru1 73.1(3)
C19 C14 Ru1 128.4(3)
C11 C15 C14 107.7(5)
C11 C15 C20 123.1(5)
C14 C15 C20 127.8(5)
C11 C15 Ru1 72.3(3)
C14 C15 Ru1 69.8(3)
C20 C15 Ru1 134.1(4)
C2 C3 C4 108.3(5)
C2 C3 C8 123.2(6)
C4 C3 C8 126.7(7)
C2 C3 Fe1 70.5(3)
C4 C3 Fe1 69.8(3)
C8 C3 Fe1 137.5(4)
C29 C30 C25 120.4(5)
C21 C22 S2 113.9(4)
C22 C21 S3 108.6(4)
C11 C12 C13 108.6(5)
C11 C12 C17 127.0(6)
C13 C12 C17 123.7(6)
C11 C12 Ru1 72.1(3)
C13 C12 Ru1 68.4(3)
C17 C12 Ru1 132.8(4)
C2 C1 C5 108.1(5)
C2 C1 C6 126.5(7)
C5 C1 C6 125.0(7)
C2 C1 Fe1 71.6(3)
C5 C1 Fe1 68.7(3)
C6 C1 Fe1 130.8(4)
C25 C26 C27 121.2(5)
C26 C25 C30 118.7(5)
C15 C11 C12 108.6(5)
C15 C11 C16 124.7(6)
C12 C11 C16 126.3(6)
C15 C11 Ru1 71.6(3)
C12 C11 Ru1 71.9(3)
C16 C11 Ru1 128.6(4)
C23 C24 S1 112.4(4)
C24 C23 S3 113.4(4)

loop_
_geom_bond_atom_site_label_1
_geom_bond_atom_site_label_2
_geom_bond_distance
Ru1 C13 2.206(5)
Ru1 C14 2.235(5)
Ru1 C15 2.278(5)
Ru1 C12 2.284(5)
Ru1 C11 2.287(5)
Ru1 S1 2.3056(11)
Ru1 S2 2.3135(11)
Ru1 S4 2.3847(13)
Ru1 Fe1 2.8177(7)
Fe1 C5 2.111(5)
Fe1 C4 2.152(4)
Fe1 C1 2.157(5)
Fe1 C2 2.165(5)
Fe1 C3 2.184(5)
Fe1 S2 2.2208(12)
Fe1 S1 2.2220(12)
Fe1 S3 2.2376(14)
S1 C24 1.845(5)
S2 C22 1.837(6)
S3 C21 1.802(6)
S3 C23 1.810(6)
S4 C28 1.774(5)
P1 F1 1.539(7)
P1 F6 1.549(5)
P1 F4 1.559(6)
P1 F5 1.577(4)
P1 F3 1.581(4)
P1 F2 1.581(4)
C13 C14 1.433(7)
C13 C12 1.437(7)
C13 C18 1.497(8)
C5 C4 1.421(8)
C5 C1 1.430(8)
C5 C10 1.482(8)
C27 C26 1.382(8)
C27 C28 1.387(7)
C19 C14 1.488(7)
C28 C29 1.390(7)
C4 C3 1.410(8)
C4 C9 1.497(8)
C17 C12 1.507(8)
C2 C1 1.386(9)
C2 C3 1.400(9)
C2 C7 1.519(8)
C8 C3 1.517(9)
C29 C30 1.383(7)
C14 C15 1.434(7)
C15 C11 1.415(8)
C15 C20 1.497(8)
C30 C25 1.381(8)
C22 C21 1.494(9)
C12 C11 1.411(9)
C1 C6 1.509(9)
C26 C25 1.373(8)
C16 C11 1.512(8)
C24 C23 1.489(8)
